data_1535218
loop_
_publ_author_name
'Herdtweck, E.'

_publ_section_title
;
 Die Kristallstruktur des gemischtvalenten Eisenfluoridhydrates Fe3 F8 (H2
 O)2
;
_journal_name_full 'Zeitschrift fuer Anorganische und Allgemeine Chemie'
_journal_page_first 131
_journal_page_last 136
_journal_volume 501
_journal_year 1983
_chemical_formula_sum 'F8 Fe3 H4 O2'
_chemical_name_systematic 'Fe3 F8 (H2 O)2'
_space_group_IT_number 12
_symmetry_space_group_name_Hall '-C 2y'
_symmetry_space_group_name_H-M 'C 1 2/m 1'
_cell_angle_alpha 90
_cell_angle_beta 118.38
_cell_angle_gamma 90
_cell_formula_units_Z 2
_cell_length_a 7.612
_cell_length_b 7.5
_cell_length_c 7.469
_cell_volume 375.158
_citation_journal_id_ASTM ZAACAB
_cod_data_source_file Herdtweck_ZAACAB_1983_222.cif
_cod_data_source_block H4F8Fe3O2
_cod_original_cell_volume 375.1575
_cod_original_formula_sum 'H4 F8 Fe3 O2'
_cod_database_code 1535218

loop_
_symmetry_equiv_pos_as_xyz
x,y,z
-x,y,-z
-x,-y,-z
x,-y,z
x+1/2,y+1/2,z
-x+1/2,y+1/2,-z
-x+1/2,-y+1/2,-z
x+1/2,-y+1/2,z

loop_
_atom_site_label
_atom_site_type_symbol
_atom_site_fract_x
_atom_site_fract_y
_atom_site_fract_z
_atom_site_occupancy
_atom_site_U_iso_or_equiv
O1 O-2 0.2563 0 -0.0412 1 0.0
Fe1 Fe+2 0 0 0 1 0.0
F1 F-1 0.1292 0.2021 0.2142 1 0.0
F2 F-1 0.3196 0 0.5617 1 0.0
Fe2 Fe+3 0.25 0.25 0.5 1 0.0
F3 F-1 0 -0.2046 0.5 1 0.0
H1 H+1 0.294 -0.086 -0.069 1 0.0
